data_1556868
loop_
_publ_author_name
'Su, Xiaojun'
'Baker, J. J.'
'Martin, Caleb D.'

_publ_section_title
;
 Dimeric boroles: effective sources of monomeric boroles for heterocycle
 synthesis.
;
_journal_issue 1
_journal_name_full 'Chemical science'
_journal_page_first 126
_journal_page_last 131
_journal_paper_doi 10.1039/c9sc04053f
_journal_volume 11
_journal_year 2020
_chemical_formula_sum 'C34 H31 B O'
_chemical_formula_weight 466.40
_space_group_crystal_system orthorhombic
_space_group_IT_number 61
_space_group_name_Hall '-P 2ac 2ab'
_space_group_name_H-M_alt 'P b c a'
_atom_sites_solution_hydrogens geom
_atom_sites_solution_primary direct
_audit_creation_method SHELXL-2018/3
_audit_update_record
;
2019-10-18 deposited with the CCDC.	2019-11-01 downloaded from the CCDC.
;
_cell_angle_alpha 90
_cell_angle_beta 90
_cell_angle_gamma 90
_cell_formula_units_Z 8
_cell_length_a 10.0358(4)
_cell_length_b 12.1076(6)
_cell_length_c 43.226(2)
_cell_measurement_reflns_used 9612
_cell_measurement_temperature 150(2)
_cell_measurement_theta_max 28.09
_cell_measurement_theta_min 2.64
_cell_volume 5252.4(4)
_computing_cell_refinement 'Bruker SAINT'
_computing_data_collection 'Bruker APEX2'
_computing_data_reduction 'Bruker SAINT'
_computing_molecular_graphics 'Bruker SHELXTL'
_computing_publication_material 'Bruker SHELXTL'
_computing_structure_refinement 'SHELXL-2018/3 (Sheldrick, 2018)'
_computing_structure_solution 'SHELXT 2014/5 (Sheldrick, 2014)'
_diffrn_ambient_temperature 150(2)
_diffrn_measured_fraction_theta_full 0.998
_diffrn_measured_fraction_theta_max 0.999
_diffrn_measurement_device_type 'Bruker APEX-II CCD'
_diffrn_measurement_method '\f and \w scans'
_diffrn_radiation_type MoK\a
_diffrn_radiation_wavelength 0.71073
_diffrn_reflns_av_R_equivalents 0.0526
_diffrn_reflns_av_unetI/netI 0.0159
_diffrn_reflns_Laue_measured_fraction_full 0.998
_diffrn_reflns_Laue_measured_fraction_max 0.999
_diffrn_reflns_limit_h_max 12
_diffrn_reflns_limit_h_min -12
_diffrn_reflns_limit_k_max 15
_diffrn_reflns_limit_k_min -15
_diffrn_reflns_limit_l_max 54
_diffrn_reflns_limit_l_min -54
_diffrn_reflns_number 130342
_diffrn_reflns_point_group_measured_fraction_full 0.998
_diffrn_reflns_point_group_measured_fraction_max 0.999
_diffrn_reflns_theta_full 25.242
_diffrn_reflns_theta_max 26.373
_diffrn_reflns_theta_min 1.884
_exptl_absorpt_coefficient_mu 0.068
_exptl_absorpt_correction_T_max 0.963
_exptl_absorpt_correction_T_min 0.956
_exptl_absorpt_correction_type multi-scan
_exptl_absorpt_process_details SADABS
_exptl_crystal_colour colourless
_exptl_crystal_density_diffrn 1.180
_exptl_crystal_description block
_exptl_crystal_F_000 1984
_exptl_crystal_size_max 0.195
_exptl_crystal_size_mid 0.187
_exptl_crystal_size_min 0.095
_refine_diff_density_max 0.301
_refine_diff_density_min -0.296
_refine_diff_density_rms 0.097
_refine_ls_extinction_method none
_refine_ls_goodness_of_fit_ref 1.190
_refine_ls_hydrogen_treatment constr
_refine_ls_matrix_type full
_refine_ls_number_parameters 329
_refine_ls_number_reflns 5369
_refine_ls_number_restraints 0
_refine_ls_restrained_S_all 1.190
_refine_ls_R_factor_all 0.0605
_refine_ls_R_factor_gt 0.0542
_refine_ls_shift/su_max 0.001
_refine_ls_shift/su_mean 0.000
_refine_ls_structure_factor_coef Fsqd
_refine_ls_weighting_details 'w=1/[\s^2^(Fo^2^)+(0.0630P)^2^+3.0382P] where P=(Fo^2^+2Fc^2^)/3'
_refine_ls_weighting_scheme calc
_refine_ls_wR_factor_gt 0.1396
_refine_ls_wR_factor_ref 0.1484
_reflns_Friedel_coverage 0.000
_reflns_number_gt 4946
_reflns_number_total 5369
_reflns_threshold_expression 'I > 2\s(I)'
_cod_data_source_file c9sc04053f3.cif
_cod_data_source_block 7
_cod_depositor_comments
;
The following automatic conversions were performed:

data item '_atom_sites_solution_primary' value 'DIRECT METHODS' was
changed to 'direct'.

Automatic conversion script
Id: cif_fix_values 7556 2019-12-06 15:28:31Z antanas 

 Adding full bibliography for 1552504--1556868.cif.
;
_cod_original_cell_volume 5252.3(4)
_cod_database_code 1556868
_shelx_shelxl_version_number 2018/3
_shelx_space_group_comment
; 
The symmetry employed for this shelxl refinement is uniquely defined 
by the following loop, which should always be used as a source of 
symmetry information in preference to the above space-group names. 
They are only intended as comments. 
;
_shelx_estimated_absorpt_t_min 0.987
_shelx_estimated_absorpt_t_max 0.994

loop_
_space_group_symop_operation_xyz
'x, y, z'
'x+1/2, -y+1/2, -z'
'-x, y+1/2, -z+1/2'
'-x+1/2, -y, z+1/2'
'-x, -y, -z'
'-x-1/2, y-1/2, z'
'x, -y-1/2, z-1/2'
'x-1/2, y, -z-1/2'

loop_
_atom_site_label
_atom_site_type_symbol
_atom_site_fract_x
_atom_site_fract_y
_atom_site_fract_z
_atom_site_U_iso_or_equiv
_atom_site_adp_type
_atom_site_occupancy
_atom_site_site_symmetry_order
_atom_site_calc_flag
_atom_site_refinement_flags_posn
_atom_site_refinement_flags_adp
O1 O 0.51525(11) 0.44056(9) 0.63177(3) 0.0219(3) Uani 1 1 d . .
C1 C 0.7613(2) 0.13418(18) 0.74093(4) 0.0401(5) Uani 1 1 d . .
H1 H 0.784491 0.087369 0.757723 0.048 Uiso 1 1 calc R U
C2 C 0.8452(2) 0.21941(19) 0.73238(5) 0.0399(5) Uani 1 1 d . .
H6 H 0.926262 0.231090 0.743259 0.048 Uiso 1 1 calc R U
C3 C 0.81117(18) 0.28767(16) 0.70797(4) 0.0307(4) Uani 1 1 d . .
H7 H 0.869400 0.345972 0.702176 0.037 Uiso 1 1 calc R U
C4 C 0.69211(16) 0.27205(13) 0.69169(4) 0.0213(3) Uani 1 1 d . .
C5 C 0.66100(16) 0.34354(13) 0.66466(4) 0.0198(3) Uani 1 1 d . .
C6 C 0.53755(16) 0.38026(13) 0.65887(4) 0.0205(3) Uani 1 1 d . .
B1 B 0.42712(17) 0.40225(15) 0.61001(4) 0.0206(4) Uani 1 1 d . .
C8 C 0.41732(16) 0.47573(13) 0.58027(4) 0.0218(3) Uani 1 1 d . .
C9 C 0.51195(17) 0.55792(14) 0.57436(4) 0.0251(4) Uani 1 1 d . .
H21 H 0.582991 0.568183 0.588597 0.030 Uiso 1 1 calc R U
C10 C 0.50532(18) 0.62487(15) 0.54839(4) 0.0277(4) Uani 1 1 d . .
H20 H 0.572132 0.679146 0.545034 0.033 Uiso 1 1 calc R U
C11 C 0.40159(18) 0.61345(14) 0.52711(4) 0.0254(4) Uani 1 1 d . .
C12 C 0.39027(18) 0.68707(16) 0.49971(4) 0.0309(4) Uani 1 1 d . .
C13 C 0.3382(2) 0.6474(2) 0.47195(4) 0.0391(5) Uani 1 1 d . .
H25 H 0.312226 0.572154 0.470339 0.047 Uiso 1 1 calc R U
C14 C 0.3241(2) 0.7173(2) 0.44656(5) 0.0525(7) Uani 1 1 d . .
H24 H 0.288686 0.689492 0.427717 0.063 Uiso 1 1 calc R U
C15 C 0.3613(2) 0.8268(2) 0.44870(6) 0.0565(7) Uani 1 1 d . .
H2 H 0.350288 0.874590 0.431455 0.068 Uiso 1 1 calc R U
C16 C 0.99751(18) 0.44203(16) 0.61061(4) 0.0327(4) Uani 1 1 d . .
H3 H 1.072923 0.464188 0.598861 0.039 Uiso 1 1 calc R U
C17 C 0.92128(19) 0.52030(15) 0.62568(4) 0.0320(4) Uani 1 1 d . .
H31 H 0.944845 0.596194 0.624575 0.038 Uiso 1 1 calc R U
C18 C 0.80992(17) 0.48761(14) 0.64249(4) 0.0264(4) Uani 1 1 d . .
H30 H 0.756702 0.541646 0.652550 0.032 Uiso 1 1 calc R U
C19 C 0.77564(15) 0.37652(13) 0.64472(3) 0.0198(3) Uani 1 1 d . .
C20 C 0.6438(2) 0.11714(16) 0.72503(4) 0.0352(4) Uani 1 1 d . .
H5 H 0.586390 0.058336 0.730874 0.042 Uiso 1 1 calc R U
C21 C 0.60905(18) 0.18548(14) 0.70055(4) 0.0265(4) Uani 1 1 d . .
H4 H 0.527970 0.173126 0.689751 0.032 Uiso 1 1 calc R U
C22 C 0.34946(16) 0.29173(13) 0.61498(4) 0.0222(3) Uani 1 1 d . .
C23 C 0.29692(16) 0.26217(14) 0.64264(4) 0.0248(4) Uani 1 1 d . .
C24 C 0.2225(2) 0.15439(17) 0.64687(5) 0.0361(4) Uani 1 1 d . .
H10 H 0.127166 0.166492 0.643276 0.054 Uiso 1 1 calc R U
H8 H 0.236008 0.127217 0.667996 0.054 Uiso 1 1 calc R U
H9 H 0.256065 0.099718 0.632084 0.054 Uiso 1 1 calc R U
C25 C 0.30607(16) 0.33096(15) 0.67091(4) 0.0261(4) Uani 1 1 d . .
C26 C 0.17930(18) 0.3411(2) 0.68990(5) 0.0405(5) Uani 1 1 d . .
H11 H 0.174955 0.280412 0.704867 0.061 Uiso 1 1 calc R U
H12 H 0.101803 0.337627 0.676138 0.061 Uiso 1 1 calc R U
H13 H 0.179334 0.411792 0.700939 0.061 Uiso 1 1 calc R U
C27 C 0.42027(16) 0.37909(14) 0.67974(4) 0.0241(4) Uani 1 1 d . .
C28 C 0.43908(19) 0.44376(17) 0.70932(4) 0.0329(4) Uani 1 1 d . .
H15 H 0.436213 0.523010 0.704754 0.049 Uiso 1 1 calc R U
H16 H 0.525485 0.425086 0.718493 0.049 Uiso 1 1 calc R U
H14 H 0.367727 0.425133 0.723891 0.049 Uiso 1 1 calc R U
C29 C 0.33006(17) 0.21740(14) 0.58702(4) 0.0271(4) Uani 1 1 d . .
H18 H 0.365423 0.143713 0.591563 0.041 Uiso 1 1 calc R U
H17 H 0.377409 0.248656 0.569228 0.041 Uiso 1 1 calc R U
H19 H 0.234850 0.211877 0.582230 0.041 Uiso 1 1 calc R U
C30 C 0.31525(16) 0.46389(14) 0.55844(4) 0.0240(4) Uani 1 1 d . .
H27 H 0.249814 0.408218 0.561438 0.029 Uiso 1 1 calc R U
C31 C 0.30703(17) 0.53137(15) 0.53248(4) 0.0269(4) Uani 1 1 d . .
H26 H 0.236019 0.521394 0.518218 0.032 Uiso 1 1 calc R U
C32 C 0.4289(2) 0.79739(18) 0.50116(5) 0.0414(5) Uani 1 1 d . .
H22 H 0.465802 0.825834 0.519760 0.050 Uiso 1 1 calc R U
C33 C 0.4140(2) 0.8665(2) 0.47566(6) 0.0517(6) Uani 1 1 d . .
H23 H 0.440666 0.941602 0.477002 0.062 Uiso 1 1 calc R U
C34 C 0.85485(17) 0.29874(14) 0.62976(4) 0.0254(4) Uani 1 1 d . .
H29 H 0.833766 0.222456 0.631326 0.030 Uiso 1 1 calc R U
C35 C 0.96431(18) 0.33200(15) 0.61258(4) 0.0303(4) Uani 1 1 d . .
H28 H 1.016779 0.278475 0.602105 0.036 Uiso 1 1 calc R U

loop_
_atom_site_aniso_label
_atom_site_aniso_U_11
_atom_site_aniso_U_22
_atom_site_aniso_U_33
_atom_site_aniso_U_23
_atom_site_aniso_U_13
_atom_site_aniso_U_12
O1 0.0207(6) 0.0223(6) 0.0227(6) 0.0028(4) -0.0035(4) -0.0004(4)
C1 0.0434(11) 0.0477(12) 0.0291(9) 0.0173(9) 0.0030(9) 0.0119(10)
C2 0.0319(10) 0.0550(13) 0.0329(10) 0.0107(9) -0.0085(8) 0.0045(9)
C3 0.0259(9) 0.0369(10) 0.0294(9) 0.0067(8) -0.0027(7) -0.0019(7)
C4 0.0216(8) 0.0231(8) 0.0193(8) -0.0004(6) 0.0024(6) 0.0042(6)
C5 0.0216(8) 0.0185(7) 0.0195(7) -0.0013(6) -0.0010(6) -0.0016(6)
C6 0.0225(8) 0.0194(8) 0.0197(7) -0.0004(6) -0.0027(6) -0.0034(6)
B1 0.0168(8) 0.0212(9) 0.0237(9) -0.0035(7) 0.0007(7) 0.0051(7)
C8 0.0212(8) 0.0223(8) 0.0219(8) -0.0031(6) 0.0003(6) 0.0040(6)
C9 0.0239(8) 0.0266(8) 0.0249(8) -0.0021(7) -0.0039(6) -0.0003(7)
C10 0.0273(9) 0.0261(9) 0.0298(9) 0.0011(7) 0.0011(7) -0.0032(7)
C11 0.0286(9) 0.0263(9) 0.0212(8) -0.0013(7) 0.0026(7) 0.0060(7)
C12 0.0278(9) 0.0387(10) 0.0263(9) 0.0054(8) 0.0060(7) 0.0107(8)
C13 0.0353(10) 0.0565(13) 0.0255(9) 0.0048(9) 0.0010(8) 0.0144(9)
C14 0.0403(12) 0.088(2) 0.0288(10) 0.0131(11) 0.0028(9) 0.0240(12)
C15 0.0419(12) 0.0807(19) 0.0469(13) 0.0365(13) 0.0173(10) 0.0292(12)
C16 0.0275(9) 0.0370(10) 0.0336(10) 0.0055(8) 0.0096(7) -0.0039(8)
C17 0.0350(10) 0.0236(9) 0.0374(10) 0.0037(7) 0.0060(8) -0.0062(7)
C18 0.0264(8) 0.0235(8) 0.0294(9) 0.0001(7) 0.0026(7) 0.0010(7)
C19 0.0182(7) 0.0237(8) 0.0174(7) 0.0023(6) -0.0028(6) -0.0003(6)
C20 0.0382(10) 0.0347(10) 0.0327(10) 0.0116(8) 0.0104(8) 0.0024(8)
C21 0.0261(8) 0.0274(9) 0.0259(8) 0.0024(7) 0.0035(7) 0.0021(7)
C22 0.0178(7) 0.0217(8) 0.0270(8) -0.0020(6) -0.0022(6) 0.0029(6)
C23 0.0172(7) 0.0265(8) 0.0306(9) 0.0021(7) -0.0033(6) -0.0012(6)
C24 0.0320(10) 0.0367(10) 0.0395(10) 0.0050(8) -0.0024(8) -0.0108(8)
C25 0.0211(8) 0.0322(9) 0.0249(8) 0.0030(7) 0.0017(6) 0.0022(7)
C26 0.0230(9) 0.0630(14) 0.0354(10) -0.0020(10) 0.0048(8) -0.0014(9)
C27 0.0224(8) 0.0258(8) 0.0240(8) -0.0006(6) 0.0000(6) 0.0033(7)
C28 0.0324(9) 0.0401(11) 0.0262(9) -0.0084(8) 0.0006(7) 0.0034(8)
C29 0.0261(8) 0.0223(8) 0.0328(9) -0.0045(7) -0.0029(7) 0.0012(7)
C30 0.0212(8) 0.0245(8) 0.0262(8) -0.0013(7) -0.0005(6) -0.0008(6)
C31 0.0264(8) 0.0325(9) 0.0218(8) -0.0023(7) -0.0051(7) 0.0035(7)
C32 0.0460(12) 0.0398(11) 0.0384(11) 0.0114(9) 0.0097(9) 0.0065(9)
C33 0.0486(13) 0.0504(13) 0.0561(14) 0.0239(11) 0.0199(11) 0.0155(11)
C34 0.0276(9) 0.0208(8) 0.0277(8) -0.0003(7) 0.0007(7) -0.0007(7)
C35 0.0301(9) 0.0304(9) 0.0304(9) -0.0034(7) 0.0063(7) 0.0035(7)

loop_
_atom_type_symbol
_atom_type_description
_atom_type_scat_dispersion_real
_atom_type_scat_dispersion_imag
_atom_type_scat_source
C C 0.0033 0.0016 'International Tables Vol C Tables 4.2.6.8 and 6.1.1.4'
H H 0.0000 0.0000 'International Tables Vol C Tables 4.2.6.8 and 6.1.1.4'
O O 0.0106 0.0060 'International Tables Vol C Tables 4.2.6.8 and 6.1.1.4'
B B 0.0013 0.0007 'International Tables Vol C Tables 4.2.6.8 and 6.1.1.4'

loop_
_geom_angle_atom_site_label_1
_geom_angle_atom_site_label_2
_geom_angle_atom_site_label_3
_geom_angle
B1 O1 C6 120.06(13)
C20 C1 C2 119.94(17)
C20 C1 H1 120.0
C2 C1 H1 120.0
C1 C2 C3 119.96(18)
C1 C2 H6 120.0
C3 C2 H6 120.0
C2 C3 C4 120.92(18)
C2 C3 H7 119.5
C4 C3 H7 119.5
C21 C4 C3 118.31(15)
C21 C4 C5 121.90(15)
C3 C4 C5 119.71(15)
C6 C5 C4 122.28(14)
C6 C5 C19 121.08(14)
C4 C5 C19 116.60(13)
C5 C6 O1 118.55(14)
C5 C6 C27 128.09(15)
O1 C6 C27 112.80(13)
O1 B1 C22 121.11(15)
O1 B1 C8 114.27(15)
C22 B1 C8 124.58(14)
C9 C8 C30 116.51(15)
C9 C8 B1 120.74(14)
C30 C8 B1 122.75(15)
C10 C9 C8 122.09(15)
C10 C9 H21 119.0
C8 C9 H21 119.0
C9 C10 C11 120.76(16)
C9 C10 H20 119.6
C11 C10 H20 119.6
C31 C11 C10 117.95(15)
C31 C11 C12 120.55(16)
C10 C11 C12 121.50(16)
C32 C12 C13 118.27(18)
C32 C12 C11 121.22(17)
C13 C12 C11 120.50(18)
C14 C13 C12 120.5(2)
C14 C13 H25 119.8
C12 C13 H25 119.8
C15 C14 C13 120.2(2)
C15 C14 H24 119.9
C13 C14 H24 119.9
C33 C15 C14 119.9(2)
C33 C15 H2 120.0
C14 C15 H2 120.0
C35 C16 C17 120.05(17)
C35 C16 H3 120.0
C17 C16 H3 120.0
C16 C17 C18 119.75(17)
C16 C17 H31 120.1
C18 C17 H31 120.1
C17 C18 C19 120.67(16)
C17 C18 H30 119.7
C19 C18 H30 119.7
C18 C19 C34 118.72(15)
C18 C19 C5 119.29(14)
C34 C19 C5 121.86(15)
C1 C20 C21 120.33(18)
C1 C20 H5 119.8
C21 C20 H5 119.8
C20 C21 C4 120.54(17)
C20 C21 H4 119.7
C4 C21 H4 119.7
C23 C22 C29 119.71(15)
C23 C22 B1 122.78(15)
C29 C22 B1 117.49(14)
C22 C23 C25 123.73(15)
C22 C23 C24 121.74(16)
C25 C23 C24 114.52(15)
C23 C24 H10 109.5
C23 C24 H8 109.5
H10 C24 H8 109.5
C23 C24 H9 109.5
H10 C24 H9 109.5
H8 C24 H9 109.5
C27 C25 C23 122.13(15)
C27 C25 C26 121.80(16)
C23 C25 C26 116.05(15)
C25 C26 H11 109.5
C25 C26 H12 109.5
H11 C26 H12 109.5
C25 C26 H13 109.5
H11 C26 H13 109.5
H12 C26 H13 109.5
C25 C27 C6 120.62(15)
C25 C27 C28 124.93(16)
C6 C27 C28 114.25(14)
C27 C28 H15 109.5
C27 C28 H16 109.5
H15 C28 H16 109.5
C27 C28 H14 109.5
H15 C28 H14 109.5
H16 C28 H14 109.5
C22 C29 H18 109.5
C22 C29 H17 109.5
H18 C29 H17 109.5
C22 C29 H19 109.5
H18 C29 H19 109.5
H17 C29 H19 109.5
C31 C30 C8 121.82(16)
C31 C30 H27 119.1
C8 C30 H27 119.1
C30 C31 C11 120.87(16)
C30 C31 H26 119.6
C11 C31 H26 119.6
C33 C32 C12 120.8(2)
C33 C32 H22 119.6
C12 C32 H22 119.6
C15 C33 C32 120.4(2)
C15 C33 H23 119.8
C32 C33 H23 119.8
C35 C34 C19 120.34(16)
C35 C34 H29 119.8
C19 C34 H29 119.8
C16 C35 C34 120.45(17)
C16 C35 H28 119.8
C34 C35 H28 119.8

loop_
_geom_bond_atom_site_label_1
_geom_bond_atom_site_label_2
_geom_bond_distance
O1 B1 1.372(2)
O1 C6 1.3983(19)
C1 C20 1.381(3)
C1 C2 1.382(3)
C1 H1 0.9500
C2 C3 1.383(3)
C2 H6 0.9500
C3 C4 1.400(2)
C3 H7 0.9500
C4 C21 1.393(2)
C4 C5 1.487(2)
C5 C6 1.340(2)
C5 C19 1.492(2)
C6 C27 1.483(2)
B1 C22 1.563(2)
B1 C8 1.566(2)
C8 C9 1.399(2)
C8 C30 1.400(2)
C9 C10 1.386(2)
C9 H21 0.9500
C10 C11 1.396(2)
C10 H20 0.9500
C11 C31 1.394(3)
C11 C12 1.487(2)
C12 C32 1.392(3)
C12 C13 1.394(3)
C13 C14 1.393(3)
C13 H25 0.9500
C14 C15 1.381(4)
C14 H24 0.9500
C15 C33 1.367(4)
C15 H2 0.9500
C16 C35 1.376(3)
C16 C17 1.381(3)
C16 H3 0.9500
C17 C18 1.390(2)
C17 H31 0.9500
C18 C19 1.392(2)
C18 H30 0.9500
C19 C34 1.392(2)
C20 C21 1.388(2)
C20 H5 0.9500
C21 H4 0.9500
C22 C23 1.355(2)
C22 C29 1.519(2)
C23 C25 1.482(2)
C23 C24 1.515(2)
C24 H10 0.9800
C24 H8 0.9800
C24 H9 0.9800
C25 C27 1.341(2)
C25 C26 1.519(2)
C26 H11 0.9800
C26 H12 0.9800
C26 H13 0.9800
C27 C28 1.511(2)
C28 H15 0.9800
C28 H16 0.9800
C28 H14 0.9800
C29 H18 0.9800
C29 H17 0.9800
C29 H19 0.9800
C30 C31 1.390(2)
C30 H27 0.9500
C31 H26 0.9500
C32 C33 1.391(3)
C32 H22 0.9500
C33 H23 0.9500
C34 C35 1.386(2)
C34 H29 0.9500
C35 H28 0.9500

loop_
_geom_torsion_atom_site_label_1
_geom_torsion_atom_site_label_2
_geom_torsion_atom_site_label_3
_geom_torsion_atom_site_label_4
_geom_torsion
C20 C1 C2 C3 0.2(3)
C1 C2 C3 C4 0.2(3)
C2 C3 C4 C21 -0.4(3)
C2 C3 C4 C5 -177.25(17)
C21 C4 C5 C6 41.9(2)
C3 C4 C5 C6 -141.40(17)
C21 C4 C5 C19 -140.42(16)
C3 C4 C5 C19 36.3(2)
C4 C5 C6 O1 -175.52(13)
C19 C5 C6 O1 6.9(2)
C4 C5 C6 C27 13.7(3)
C19 C5 C6 C27 -163.87(15)
B1 O1 C6 C5 119.35(17)
B1 O1 C6 C27 -68.53(18)
C6 O1 B1 C22 0.4(2)
C6 O1 B1 C8 -177.39(13)
O1 B1 C8 C9 13.1(2)
C22 B1 C8 C9 -164.58(15)
O1 B1 C8 C30 -166.65(15)
C22 B1 C8 C30 15.7(2)
C30 C8 C9 C10 0.3(2)
B1 C8 C9 C10 -179.44(15)
C8 C9 C10 C11 0.8(3)
C9 C10 C11 C31 -1.3(3)
C9 C10 C11 C12 177.84(16)
C31 C11 C12 C32 144.94(18)
C10 C11 C12 C32 -34.2(3)
C31 C11 C12 C13 -33.9(2)
C10 C11 C12 C13 146.90(18)
C32 C12 C13 C14 -0.8(3)
C11 C12 C13 C14 178.13(17)
C12 C13 C14 C15 -0.1(3)
C13 C14 C15 C33 1.0(3)
C35 C16 C17 C18 -0.9(3)
C16 C17 C18 C19 1.1(3)
C17 C18 C19 C34 -0.1(3)
C17 C18 C19 C5 175.90(16)
C6 C5 C19 C18 61.4(2)
C4 C5 C19 C18 -116.33(17)
C6 C5 C19 C34 -122.73(18)
C4 C5 C19 C34 59.5(2)
C2 C1 C20 C21 -0.3(3)
C1 C20 C21 C4 0.0(3)
C3 C4 C21 C20 0.3(3)
C5 C4 C21 C20 177.09(16)
O1 B1 C22 C23 40.9(2)
C8 B1 C22 C23 -141.60(17)
O1 B1 C22 C29 -140.94(15)
C8 B1 C22 C29 36.6(2)
C29 C22 C23 C25 -177.63(15)
B1 C22 C23 C25 0.5(3)
C29 C22 C23 C24 2.1(2)
B1 C22 C23 C24 -179.79(15)
C22 C23 C25 C27 -45.7(3)
C24 C23 C25 C27 134.57(18)
C22 C23 C25 C26 136.01(18)
C24 C23 C25 C26 -43.7(2)
C23 C25 C27 C6 9.9(3)
C26 C25 C27 C6 -171.98(17)
C23 C25 C27 C28 -175.68(16)
C26 C25 C27 C28 2.5(3)
C5 C6 C27 C25 -124.6(2)
O1 C6 C27 C25 64.2(2)
C5 C6 C27 C28 60.3(2)
O1 C6 C27 C28 -110.84(16)
C9 C8 C30 C31 -1.0(2)
B1 C8 C30 C31 178.79(15)
C8 C30 C31 C11 0.5(3)
C10 C11 C31 C30 0.7(2)
C12 C11 C31 C30 -178.49(16)
C13 C12 C32 C33 0.9(3)
C11 C12 C32 C33 -177.99(18)
C14 C15 C33 C32 -0.8(3)
C12 C32 C33 C15 -0.1(3)
C18 C19 C34 C35 -1.1(2)
C5 C19 C34 C35 -176.96(15)
C17 C16 C35 C34 -0.3(3)
C19 C34 C35 C16 1.3(3)
